data_2235145
loop_
_publ_author_name
'Berrah, Fadila'
'Bouacida, Sofiane'
'Bouhraoua, Ahlem'
'Roisnel, Thierry'

_publ_section_title
;
 2-Amino-3-carboxypyrazin-1-ium perchlorate
 bis(2-aminopyrazin-1-ium-3-carboxylate) monohydrate
;
_journal_coeditor_code LH5470
_journal_issue 6
_journal_name_full 'Acta Crystallographica Section E'
_journal_page_first o1714
_journal_page_last o1715
_journal_paper_doi 10.1107/S1600536812021071
_journal_volume 68
_journal_year 2012
_chemical_formula_iupac 'C5 H6 N3 O2 +, Cl O4 -, 2C5 H5 N3 O2, H2 O'
_chemical_formula_moiety 'C5 H6 N3 O2 +, Cl O4 -, 2(C5 H5 N3 O2), H2 O'
_chemical_formula_structural 'C5 H6 N3 O2 +, Cl O4 -, 2(C5 H5 N3 O2), H2 O'
_chemical_formula_sum 'C15 H18 Cl N9 O11'
_chemical_formula_weight 535.83
_chemical_name_systematic
;
2-Amino-3-carboxypyrazin-1-ium perchlorate
bis(2-aminopyrazin-1-ium-3-carboxylate) monohydrate
;
_space_group_IT_number 2
_symmetry_cell_setting triclinic
_symmetry_space_group_name_Hall '-P 1'
_symmetry_space_group_name_H-M 'P -1'
_atom_sites_solution_hydrogens geom
_atom_sites_solution_primary direct
_atom_sites_solution_secondary difmap
_cell_angle_alpha 95.696(9)
_cell_angle_beta 108.148(8)
_cell_angle_gamma 102.416(8)
_cell_formula_units_Z 2
_cell_length_a 8.1332(14)
_cell_length_b 11.816(2)
_cell_length_c 11.850(2)
_cell_measurement_reflns_used 7298
_cell_measurement_temperature 150(2)
_cell_measurement_theta_max 27.44
_cell_measurement_theta_min 2.72
_cell_volume 1039.8(3)
_computing_cell_refinement 'SAINT (Bruker, 2006)'
_computing_data_collection 'APEX2 (Bruker, 2006)'
_computing_data_reduction 'SAINT (Bruker, 2006)'
_computing_molecular_graphics
;ORTEP-3 for Windows (Farrugia, 1997) and
Mercury (Macrae <i>et al.</i> 2006)
;
_computing_publication_material 'WinGX (Farrugia, 1999)'
_computing_structure_refinement 'SHELXL97 (Sheldrick, 2008)'
_computing_structure_solution 'SIR2002 (Burla <i>et al.</i>, 2005)'
_diffrn_ambient_temperature 150(2)
_diffrn_measured_fraction_theta_full 0.982
_diffrn_measured_fraction_theta_max 0.982
_diffrn_measurement_device_type 'Bruker APEXII'
_diffrn_measurement_method 'CCD rotation images, thin slices'
_diffrn_radiation_monochromator graphite
_diffrn_radiation_type MoK\a
_diffrn_radiation_wavelength 0.71073
_diffrn_reflns_av_R_equivalents 0.0569
_diffrn_reflns_limit_h_max 10
_diffrn_reflns_limit_h_min -10
_diffrn_reflns_limit_k_max 15
_diffrn_reflns_limit_k_min -15
_diffrn_reflns_limit_l_max 15
_diffrn_reflns_limit_l_min -14
_diffrn_reflns_number 15575
_diffrn_reflns_theta_full 27.52
_diffrn_reflns_theta_max 27.52
_diffrn_reflns_theta_min 2.72
_exptl_absorpt_coefficient_mu 0.268
_exptl_absorpt_correction_T_max 0.955
_exptl_absorpt_correction_T_min 0.855
_exptl_absorpt_correction_type multi-scan
_exptl_absorpt_process_details '(SADABS; Sheldrick, 2002)'
_exptl_crystal_colour colourless
_exptl_crystal_density_diffrn 1.712
_exptl_crystal_density_method 'not measured'
_exptl_crystal_description prism
_exptl_crystal_F_000 552
_exptl_crystal_size_max 0.46
_exptl_crystal_size_mid 0.27
_exptl_crystal_size_min 0.17
_refine_diff_density_max 0.388
_refine_diff_density_min -0.477
_refine_ls_extinction_method none
_refine_ls_goodness_of_fit_ref 1.042
_refine_ls_hydrogen_treatment mixed
_refine_ls_matrix_type full
_refine_ls_number_parameters 332
_refine_ls_number_reflns 4705
_refine_ls_number_restraints 0
_refine_ls_restrained_S_all 1.042
_refine_ls_R_factor_all 0.0431
_refine_ls_R_factor_gt 0.0381
_refine_ls_shift/su_max 0.001
_refine_ls_shift/su_mean 0
_refine_ls_structure_factor_coef Fsqd
_refine_ls_weighting_details 'calc w=1/[\s^2^(Fo^2^)+(0.0379P)^2^+0.4950P] where P=(Fo^2^+2Fc^2^)/3'
_refine_ls_weighting_scheme calc
_refine_ls_wR_factor_gt 0.0966
_refine_ls_wR_factor_ref 0.1
_reflns_number_gt 4165
_reflns_number_total 4705
_reflns_threshold_expression I>2\s(I)
_cod_data_source_file lh5470.cif
_cod_data_source_block I
_cod_database_code 2235145
_cod_database_fobs_code 2235145

loop_
_symmetry_equiv_pos_as_xyz
'x, y, z'
'-x, -y, -z'

loop_
_atom_site_type_symbol
_atom_site_label
_atom_site_fract_x
_atom_site_fract_y
_atom_site_fract_z
_atom_site_U_iso_or_equiv
_atom_site_adp_type
_atom_site_calc_flag
_atom_site_refinement_flags
_atom_site_occupancy
_atom_site_symmetry_multiplicity
Cl Cl1 0.69001(5) 0.36663(3) -0.00929(3) 0.01747(11) Uani d . 1 1
O O3 0.68759(17) 0.43096(11) 0.09976(11) 0.0282(3) Uani d . 1 1
C C2A 0.07122(19) -0.13735(13) 0.05029(13) 0.0142(3) Uani d . 1 1
O O2 0.62112(16) 0.24144(10) -0.01437(11) 0.0248(3) Uani d . 1 1
O O1A 0.32377(15) 0.00920(10) 0.18281(10) 0.0214(3) Uani d . 1 1
H H1A 0.4049 0.0661 0.1869 0.032 Uiso calc R 1 1
O O1W 0.55592(16) 0.19617(10) 0.19895(12) 0.0222(3) Uani d . 1 1
H H1W 0.663(3) 0.2094(19) 0.254(2) 0.033 Uiso d . 1 1
H H2W 0.566(3) 0.205(2) 0.132(2) 0.033 Uiso d . 1 1
O O2C 0.40678(15) 0.39784(9) 0.29630(10) 0.0185(2) Uani d . 1 1
N N2C 0.88489(17) 0.53957(11) 0.58581(12) 0.0170(3) Uani d . 1 1
H H2C 0.9651 0.6013 0.588 0.02 Uiso calc R 1 1
O O1 0.57705(18) 0.40133(11) -0.11220(11) 0.0298(3) Uani d . 1 1
N N3C 0.63598(17) 0.34284(12) 0.58168(12) 0.0176(3) Uani d . 1 1
O O1B 0.11825(16) -0.26089(10) 0.61036(11) 0.0235(3) Uani d . 1 1
C C5B 0.3196(2) 0.08607(14) 0.75159(14) 0.0183(3) Uani d . 1 1
H H5B 0.3426 0.1123 0.833 0.022 Uiso calc R 1 1
C C5C 0.7831(2) 0.38892(15) 0.68069(15) 0.0197(3) Uani d . 1 1
H H5C 0.7998 0.3523 0.7478 0.024 Uiso calc R 1 1
O O4 0.86893(17) 0.38880(12) -0.01070(14) 0.0359(3) Uani d . 1 1
N N1A -0.01642(18) -0.16806(12) -0.17083(12) 0.0212(3) Uani d . 1 1
H H11A -0.0909 -0.2062 -0.2398 0.025 Uiso calc R 1 1
H H12A 0.0748 -0.1132 -0.1671 0.025 Uiso calc R 1 1
N N2B 0.34558(17) 0.12346(11) 0.56691(12) 0.0176(3) Uani d . 1 1
H H2B 0.3852 0.1715 0.5257 0.021 Uiso calc R 1 1
C C1C 0.4396(2) 0.34074(13) 0.38055(14) 0.0156(3) Uani d . 1 1
C C4B 0.3817(2) 0.16113(14) 0.68530(14) 0.0186(3) Uani d . 1 1
H H4B 0.4485 0.2378 0.7214 0.022 Uiso calc R 1 1
C C2C 0.61173(19) 0.39387(13) 0.48635(14) 0.0147(3) Uani d . 1 1
C C3C 0.7406(2) 0.49782(13) 0.48389(14) 0.0150(3) Uani d . 1 1
O O2B -0.00600(16) -0.22021(10) 0.42749(10) 0.0239(3) Uani d . 1 1
O O1C 0.34056(15) 0.24560(10) 0.38619(10) 0.0219(3) Uani d . 1 1
C C3A -0.04216(19) -0.19367(13) -0.07064(14) 0.0150(3) Uani d . 1 1
N N2A -0.18714(16) -0.28048(11) -0.08043(11) 0.0152(3) Uani d . 1 1
H H2A -0.2602 -0.3146 -0.1513 0.018 Uiso calc R 1 1
N N1C 0.72791(18) 0.55293(12) 0.39109(12) 0.0199(3) Uani d . 1 1
H H11C 0.8106 0.6143 0.3961 0.024 Uiso calc R 1 1
H H12C 0.6369 0.5274 0.3257 0.024 Uiso calc R 1 1
C C5A -0.1068(2) -0.26064(14) 0.12868(14) 0.0178(3) Uani d . 1 1
H H5A -0.1291 -0.2857 0.1957 0.021 Uiso calc R 1 1
N N3B 0.22488(17) -0.02635(12) 0.70059(12) 0.0173(3) Uani d . 1 1
C C1B 0.0919(2) -0.19231(14) 0.53518(14) 0.0172(3) Uani d . 1 1
O O2A 0.25539(16) 0.00695(10) -0.01483(10) 0.0239(3) Uani d . 1 1
C C2B 0.1914(2) -0.06368(13) 0.58521(14) 0.0156(3) Uani d . 1 1
N N3A 0.03789(17) -0.17121(11) 0.14528(12) 0.0164(3) Uani d . 1 1
C C1A 0.2274(2) -0.03376(13) 0.06933(14) 0.0154(3) Uani d . 1 1
C C4C 0.9077(2) 0.48821(15) 0.68396(15) 0.0200(3) Uani d . 1 1
H H4C 1.0073 0.52 0.7532 0.024 Uiso calc R 1 1
N N1B 0.2181(2) -0.01866(13) 0.39418(13) 0.0263(3) Uani d . 1 1
H H11B 0.2591 0.0311 0.3549 0.032 Uiso calc R 1 1
H H12B 0.1569 -0.0888 0.3577 0.032 Uiso calc R 1 1
C C3B 0.2491(2) 0.01272(14) 0.51060(14) 0.0170(3) Uani d . 1 1
C C4A -0.2213(2) -0.31536(13) 0.01601(14) 0.0168(3) Uani d . 1 1
H H4A -0.3216 -0.376 0.0063 0.02 Uiso calc R 1 1

loop_
_atom_site_aniso_label
_atom_site_aniso_U_11
_atom_site_aniso_U_22
_atom_site_aniso_U_33
_atom_site_aniso_U_12
_atom_site_aniso_U_13
_atom_site_aniso_U_23
Cl1 0.01646(19) 0.01438(19) 0.0198(2) 0.00210(14) 0.00545(15) 0.00173(14)
O3 0.0371(7) 0.0237(6) 0.0195(6) 0.0060(5) 0.0069(5) -0.0027(5)
C2A 0.0137(7) 0.0142(7) 0.0136(7) 0.0036(6) 0.0033(6) 0.0016(6)
O2 0.0290(6) 0.0143(6) 0.0267(7) -0.0020(5) 0.0092(5) 0.0016(5)
O1A 0.0193(6) 0.0231(6) 0.0145(6) -0.0055(4) 0.0039(4) 0.0011(5)
O1W 0.0196(6) 0.0226(6) 0.0202(6) -0.0005(5) 0.0047(5) 0.0046(5)
O2C 0.0207(6) 0.0158(5) 0.0141(5) 0.0003(4) 0.0019(4) 0.0031(4)
N2C 0.0142(6) 0.0147(6) 0.0187(7) -0.0012(5) 0.0050(5) 0.0012(5)
O1 0.0366(7) 0.0292(7) 0.0208(6) 0.0125(6) 0.0033(5) 0.0057(5)
N3C 0.0171(6) 0.0169(7) 0.0171(7) 0.0018(5) 0.0052(5) 0.0038(5)
O1B 0.0256(6) 0.0160(6) 0.0206(6) -0.0040(5) 0.0023(5) 0.0050(5)
C5B 0.0214(8) 0.0167(8) 0.0134(7) 0.0013(6) 0.0044(6) 0.0004(6)
C5C 0.0184(8) 0.0233(8) 0.0156(8) 0.0037(6) 0.0036(6) 0.0062(6)
O4 0.0208(6) 0.0277(7) 0.0630(10) 0.0046(5) 0.0204(7) 0.0096(7)
N1A 0.0205(7) 0.0232(7) 0.0126(7) -0.0041(5) 0.0026(5) 0.0016(5)
N2B 0.0201(7) 0.0144(6) 0.0180(7) -0.0002(5) 0.0084(5) 0.0058(5)
C1C 0.0167(7) 0.0146(7) 0.0137(7) 0.0004(6) 0.0057(6) 0.0006(6)
C4B 0.0206(8) 0.0136(7) 0.0171(8) -0.0005(6) 0.0045(6) -0.0011(6)
C2C 0.0151(7) 0.0126(7) 0.0154(7) 0.0011(6) 0.0058(6) 0.0015(6)
C3C 0.0156(7) 0.0131(7) 0.0155(7) 0.0017(6) 0.0063(6) 0.0003(6)
O2B 0.0263(6) 0.0210(6) 0.0156(6) -0.0051(5) 0.0031(5) 0.0006(5)
O1C 0.0221(6) 0.0186(6) 0.0165(6) -0.0066(4) 0.0029(5) 0.0036(4)
C3A 0.0148(7) 0.0153(7) 0.0147(7) 0.0046(6) 0.0043(6) 0.0022(6)
N2A 0.0139(6) 0.0154(6) 0.0127(6) 0.0018(5) 0.0016(5) 0.0007(5)
N1C 0.0192(7) 0.0173(7) 0.0176(7) -0.0042(5) 0.0040(5) 0.0051(5)
C5A 0.0190(7) 0.0193(8) 0.0152(8) 0.0019(6) 0.0080(6) 0.0035(6)
N3B 0.0182(6) 0.0166(7) 0.0153(7) 0.0011(5) 0.0053(5) 0.0034(5)
C1B 0.0157(7) 0.0164(8) 0.0172(8) -0.0014(6) 0.0070(6) 0.0009(6)
O2A 0.0270(6) 0.0226(6) 0.0164(6) -0.0036(5) 0.0056(5) 0.0055(5)
C2B 0.0148(7) 0.0155(7) 0.0142(7) 0.0002(6) 0.0043(6) 0.0020(6)
N3A 0.0170(6) 0.0171(7) 0.0142(6) 0.0032(5) 0.0053(5) 0.0022(5)
C1A 0.0152(7) 0.0150(7) 0.0143(7) 0.0035(6) 0.0036(6) 0.0003(6)
C4C 0.0173(7) 0.0226(8) 0.0161(8) 0.0035(6) 0.0025(6) 0.0002(6)
N1B 0.0368(8) 0.0218(7) 0.0159(7) -0.0043(6) 0.0116(6) 0.0017(6)
C3B 0.0166(7) 0.0163(8) 0.0157(8) 0.0008(6) 0.0048(6) 0.0027(6)
C4A 0.0150(7) 0.0149(7) 0.0202(8) 0.0016(6) 0.0072(6) 0.0029(6)

loop_
_atom_type_symbol
_atom_type_description
_atom_type_scat_dispersion_real
_atom_type_scat_dispersion_imag
_atom_type_scat_source
C C 0.0033 0.0016 'International Tables Vol C Tables 4.2.6.8 and 6.1.1.4'
H H 0 0 'International Tables Vol C Tables 4.2.6.8 and 6.1.1.4'
N N 0.0061 0.0033 'International Tables Vol C Tables 4.2.6.8 and 6.1.1.4'
O O 0.0106 0.006 'International Tables Vol C Tables 4.2.6.8 and 6.1.1.4'
Cl Cl 0.1484 0.1585 'International Tables Vol C Tables 4.2.6.8 and 6.1.1.4'

loop_
_geom_angle_atom_site_label_1
_geom_angle_atom_site_label_2
_geom_angle_atom_site_label_3
_geom_angle
O4 Cl1 O1 110.11(9)
O4 Cl1 O3 110.07(8)
O1 Cl1 O3 109.55(8)
O4 Cl1 O2 109.26(8)
O1 Cl1 O2 108.67(8)
O3 Cl1 O2 109.15(8)
N3A C2A C3A 121.68(14)
N3A C2A C1A 118.80(13)
C3A C2A C1A 119.47(13)
C1A O1A H1A 109.5
H1W O1W H2W 110(2)
C4C N2C C3C 122.50(14)
C4C N2C H2C 118.8
C3C N2C H2C 118.8
C2C N3C C5C 119.78(14)
N3B C5B C4B 120.86(15)
N3B C5B H5B 119.6
C4B C5B H5B 119.6
N3C C5C C4C 121.16(15)
N3C C5C H5C 119.4
C4C C5C H5C 119.4
C3A N1A H11A 120
C3A N1A H12A 120
H11A N1A H12A 120
C4B N2B C3B 122.34(14)
C4B N2B H2B 118.8
C3B N2B H2B 118.8
O2C C1C O1C 125.77(14)
O2C C1C C2C 116.62(13)
O1C C1C C2C 117.59(13)
N2B C4B C5B 119.43(14)
N2B C4B H4B 120.3
C5B C4B H4B 120.3
N3C C2C C3C 121.48(14)
N3C C2C C1C 116.98(13)
C3C C2C C1C 121.52(13)
N1C C3C N2C 118.95(14)
N1C C3C C2C 125.21(14)
N2C C3C C2C 115.84(14)
N1A C3A N2A 118.17(14)
N1A C3A C2A 125.89(14)
N2A C3A C2A 115.95(13)
C4A N2A C3A 122.52(13)
C4A N2A H2A 118.7
C3A N2A H2A 118.7
C3C N1C H11C 120
C3C N1C H12C 120
H11C N1C H12C 120
N3A C5A C4A 121.69(14)
N3A C5A H5A 119.2
C4A C5A H5A 119.2
C2B N3B C5B 119.75(14)
O2B C1B O1B 126.42(15)
O2B C1B C2B 118.62(14)
O1B C1B C2B 114.96(13)
N3B C2B C3B 121.61(14)
N3B C2B C1B 117.00(14)
C3B C2B C1B 121.38(14)
C2A N3A C5A 119.10(13)
O2A C1A O1A 124.13(14)
O2A C1A C2A 121.45(14)
O1A C1A C2A 114.38(13)
N2C C4C C5C 119.23(14)
N2C C4C H4C 120.4
C5C C4C H4C 120.4
C3B N1B H11B 120
C3B N1B H12B 120
H11B N1B H12B 120
N1B C3B N2B 119.36(14)
N1B C3B C2B 124.66(15)
N2B C3B C2B 115.96(14)
N2A C4A C5A 119.01(14)
N2A C4A H4A 120.5
C5A C4A H4A 120.5

loop_
_geom_bond_atom_site_label_1
_geom_bond_atom_site_label_2
_geom_bond_distance
Cl1 O4 1.4279(13)
Cl1 O1 1.4362(13)
Cl1 O3 1.4406(13)
Cl1 O2 1.4528(12)
C2A N3A 1.317(2)
C2A C3A 1.439(2)
C2A C1A 1.504(2)
O1A C1A 1.3103(18)
O1A H1A 0.82
O1W H1W 0.88(2)
O1W H2W 0.84(2)
O2C C1C 1.2524(19)
N2C C4C 1.345(2)
N2C C3C 1.353(2)
N2C H2C 0.86
N3C C2C 1.314(2)
N3C C5C 1.350(2)
O1B C1B 1.2631(19)
C5B N3B 1.354(2)
C5B C4B 1.361(2)
C5B H5B 0.93
C5C C4C 1.364(2)
C5C H5C 0.93
N1A C3A 1.321(2)
N1A H11A 0.86
N1A H12A 0.86
N2B C4B 1.347(2)
N2B C3B 1.354(2)
N2B H2B 0.86
C1C O1C 1.2553(19)
C1C C2C 1.516(2)
C4B H4B 0.93
C2C C3C 1.442(2)
C3C N1C 1.321(2)
O2B C1B 1.2418(19)
C3A N2A 1.352(2)
N2A C4A 1.340(2)
N2A H2A 0.86
N1C H11C 0.86
N1C H12C 0.86
C5A N3A 1.349(2)
C5A C4A 1.365(2)
C5A H5A 0.93
N3B C2B 1.317(2)
C1B C2B 1.520(2)
O2A C1A 1.2112(19)
C2B C3B 1.432(2)
C4C H4C 0.93
N1B C3B 1.321(2)
N1B H11B 0.86
N1B H12B 0.86
C4A H4A 0.93

loop_
_geom_hbond_atom_site_label_D
_geom_hbond_atom_site_label_H
_geom_hbond_atom_site_label_A
_geom_hbond_site_symmetry_A
_geom_hbond_distance_DH
_geom_hbond_distance_HA
_geom_hbond_distance_DA
_geom_hbond_angle_DHA
_geom_hbond_publ_flag
O1A H1A O1W . 0.82 1.71 2.5258(18) 172 yes
O1W H1W O1B 2_656 0.88(2) 1.92(2) 2.7873(19) 169(2) yes
O1W H2W O2 . 0.84(2) 1.99(2) 2.8176(19) 172(2) yes
O1W H1W N3B 2_656 0.88(2) 2.56(2) 3.052(2) 115.8(17) yes
N2B H2B O1C . 0.86 1.92 2.6935(18) 149 yes
N1C H11C O2B 1_665 0.86 2.11 2.958(2) 170 yes
N2C H2C O1B 1_665 0.86 1.76 2.6156(19) 171 yes
N2A H2A O2C 2_555 0.86 1.80 2.6536(17) 175 yes
N1A H11A O1C 2_555 0.86 2.14 2.9340(19) 153 yes
N1B H11B O1A . 0.86 2.26 2.916(2) 133 y
N1B H11B O1C . 0.86 2.44 3.087(2) 133 y
N1B H12B O2B . 0.86 2.21 2.814(2) 127 y
N1A H12A O2A . 0.86 2.09 2.7038(19) 128 y
N1C H12C O2C . 0.86 2.06 2.6734(19) 128 y
N2B H2B N3C . 0.86 2.41 3.058(2) 132 yes
N1B H12B N3A . 0.86 2.41 3.035(2) 130 yes
N1A H12A N3B 1_554 0.86 2.44 3.152(2) 140 yes
C4B H4B O1 1_556 0.93 2.41 3.267(2) 153 yes
C4C H4C O3 2_766 0.93 2.45 3.350(2) 162 yes
C5A H5A O2B . 0.93 2.58 3.336(2) 138 y
C5B H5B O2 1_556 0.93 2.48 3.145(2) 129 y
C5B H5B O2A 1_556 0.93 2.48 3.164(2) 130 y

loop_
_geom_torsion_atom_site_label_1
_geom_torsion_atom_site_label_2
_geom_torsion_atom_site_label_3
_geom_torsion_atom_site_label_4
_geom_torsion
C2C N3C C5C C4C 0.2(2)
C3B N2B C4B C5B -0.1(2)
N3B C5B C4B N2B 1.2(2)
C5C N3C C2C C3C 0.9(2)
C5C N3C C2C C1C -177.26(14)
O2C C1C C2C N3C 171.42(14)
O1C C1C C2C N3C -6.8(2)
O2C C1C C2C C3C -6.8(2)
O1C C1C C2C C3C 175.03(14)
C4C N2C C3C N1C -179.80(14)
C4C N2C C3C C2C -0.2(2)
N3C C2C C3C N1C 178.63(15)
C1C C2C C3C N1C -3.3(2)
N3C C2C C3C N2C -0.9(2)
C1C C2C C3C N2C 177.19(13)
N3A C2A C3A N1A -177.91(14)
C1A C2A C3A N1A 4.8(2)
N3A C2A C3A N2A 2.0(2)
C1A C2A C3A N2A -175.33(12)
N1A C3A N2A C4A 177.75(14)
C2A C3A N2A C4A -2.1(2)
C4B C5B N3B C2B -0.3(2)
C5B N3B C2B C3B -1.6(2)
C5B N3B C2B C1B 177.24(13)
O2B C1B C2B N3B 150.06(15)
O1B C1B C2B N3B -29.6(2)
O2B C1B C2B C3B -31.1(2)
O1B C1B C2B C3B 149.24(15)
C3A C2A N3A C5A -0.3(2)
C1A C2A N3A C5A 177.01(13)
C4A C5A N3A C2A -1.3(2)
N3A C2A C1A O2A -173.93(14)
C3A C2A C1A O2A 3.5(2)
N3A C2A C1A O1A 3.9(2)
C3A C2A C1A O1A -178.67(13)
C3C N2C C4C C5C 1.3(2)
N3C C5C C4C N2C -1.3(2)
C4B N2B C3B N1B 179.88(15)
C4B N2B C3B C2B -1.7(2)
N3B C2B C3B N1B -179.13(16)
C1B C2B C3B N1B 2.1(2)
N3B C2B C3B N2B 2.5(2)
C1B C2B C3B N2B -176.22(13)
C3A N2A C4A C5A 0.7(2)
N3A C5A C4A N2A 1.1(2)

loop_
_cod_related_entry_id
_cod_related_entry_database
_cod_related_entry_code
1 ChemSpider 30657796
